data_7046834
loop_
_publ_author_name
'Luo, Xi-Ming'
'Chen, Lu'
'Dong, Ya-Yu'
'Li, Jing'
'Cui, Chen-Hui'
'Cao, Jia-Peng'
'Xu, Yan'

_publ_section_title
;
 Three new high-nuclear transition-metal-substituted heteropolytungstates:
 syntheses, crystal structures, magnetic studies and NLO properties.
;
_journal_issue 28
_journal_name_full 'Dalton transactions (Cambridge, England : 2003)'
_journal_page_first 9504
_journal_page_last 9511
_journal_paper_doi 10.1039/c8dt01613e
_journal_volume 47
_journal_year 2018
_chemical_formula_sum 'H68 Ni12 O104 Si2 W18'
_chemical_formula_weight 5802.54
_space_group_crystal_system monoclinic
_space_group_IT_number 14
_space_group_name_Hall '-P 2ybc'
_space_group_name_H-M_alt 'P 1 21/c 1'
_symmetry_space_group_name_Hall '-P 2ybc'
_symmetry_space_group_name_H-M 'P 1 21/c 1'
_audit_creation_method SHELXL-2014/7
_audit_update_record
;
2018-04-18 deposited with the CCDC.
2018-06-22 downloaded from the CCDC.
;
_cell_angle_alpha 90
_cell_angle_beta 96.346(3)
_cell_angle_gamma 90
_cell_formula_units_Z 2
_cell_length_a 16.908(4)
_cell_length_b 18.191(4)
_cell_length_c 14.985(3)
_cell_measurement_reflns_used 2969
_cell_measurement_temperature 296(2)
_cell_measurement_theta_max 25.16
_cell_measurement_theta_min 2.23
_cell_volume 4580.7(17)
_computing_cell_refinement 'SAINT (Bruker, 2005)'
_computing_data_collection 'APEX2 (Bruker, 2005)'
_computing_data_reduction SAINT
_computing_molecular_graphics SHELXTL
_computing_publication_material SHELXTL
_computing_structure_refinement 'SHELXL-2014/7 (Sheldrick, 2014)'
_computing_structure_solution 'SHELXL-2014/7 (Sheldrick, 2014)'
_diffrn_ambient_temperature 296(2)
_diffrn_measured_fraction_theta_full 0.998
_diffrn_measured_fraction_theta_max 0.998
_diffrn_measurement_device_type 'Bruker Apex2 CCD'
_diffrn_measurement_method '\w scans'
_diffrn_radiation_type MoK\a
_diffrn_radiation_wavelength 0.71073
_diffrn_reflns_av_R_equivalents 0.1718
_diffrn_reflns_av_unetI/netI 0.1255
_diffrn_reflns_Laue_measured_fraction_full 0.998
_diffrn_reflns_Laue_measured_fraction_max 0.998
_diffrn_reflns_limit_h_max 20
_diffrn_reflns_limit_h_min -20
_diffrn_reflns_limit_k_max 21
_diffrn_reflns_limit_k_min -21
_diffrn_reflns_limit_l_max 17
_diffrn_reflns_limit_l_min -15
_diffrn_reflns_number 31863
_diffrn_reflns_point_group_measured_fraction_full 0.998
_diffrn_reflns_point_group_measured_fraction_max 0.998
_diffrn_reflns_theta_full 25.010
_diffrn_reflns_theta_max 25.010
_diffrn_reflns_theta_min 1.212
_exptl_absorpt_coefficient_mu 25.048
_exptl_absorpt_correction_T_max 0.188
_exptl_absorpt_correction_T_min 0.169
_exptl_absorpt_correction_type multi-scan
_exptl_absorpt_process_details '(SADABS; Sheldrick, 2003)'
_exptl_crystal_colour Green
_exptl_crystal_density_diffrn 4.207
_exptl_crystal_description Block
_exptl_crystal_F_000 5192
_exptl_crystal_size_max 0.110
_exptl_crystal_size_mid 0.100
_exptl_crystal_size_min 0.100
_refine_diff_density_max 2.186
_refine_diff_density_min -2.113
_refine_diff_density_rms 0.489
_refine_ls_extinction_coef 0.000051(14)
_refine_ls_extinction_expression Fc^*^=kFc[1+0.001xFc^2^\l^3^/sin(2\q)]^-1/4^
_refine_ls_extinction_method 'SHELXL-2014/7 (Sheldrick 2014'
_refine_ls_goodness_of_fit_ref 1.015
_refine_ls_hydrogen_treatment undef
_refine_ls_matrix_type full
_refine_ls_number_parameters 632
_refine_ls_number_reflns 8055
_refine_ls_number_restraints 168
_refine_ls_restrained_S_all 1.009
_refine_ls_R_factor_all 0.1122
_refine_ls_R_factor_gt 0.0609
_refine_ls_shift/su_max 0.004
_refine_ls_shift/su_mean 0.000
_refine_ls_structure_factor_coef Fsqd
_refine_ls_weighting_details 'w=1/[\s^2^(Fo^2^)+(0.0701P)^2^] where P=(Fo^2^+2Fc^2^)/3'
_refine_ls_weighting_scheme calc
_refine_ls_wR_factor_gt 0.1460
_refine_ls_wR_factor_ref 0.1635
_reflns_Friedel_coverage 0.000
_reflns_number_gt 5026
_reflns_number_total 8055
_reflns_threshold_expression 'I > 2\s(I)'
_cod_data_source_file c8dt01613e2.cif
_cod_data_source_block hgh-5
_cod_depositor_comments 'Adding full bibliography for 7046833--7046835.cif.'
_cod_database_code 7046834
_shelx_shelxl_version_number 2014/7
_shelx_space_group_comment
;
The symmetry employed for this shelxl refinement is uniquely defined
by the following loop, which should always be used as a source of
symmetry information in preference to the above space-group names.
They are only intended as comments.
;
_shelx_estimated_absorpt_t_min 0.169
_shelx_estimated_absorpt_t_max 0.188

loop_
_space_group_symop_operation_xyz
'x, y, z'
'-x, y+1/2, -z+1/2'
'-x, -y, -z'
'x, -y-1/2, z-1/2'

loop_
_atom_site_label
_atom_site_type_symbol
_atom_site_fract_x
_atom_site_fract_y
_atom_site_fract_z
_atom_site_U_iso_or_equiv
_atom_site_adp_type
_atom_site_occupancy
_atom_site_site_symmetry_order
_atom_site_calc_flag
_atom_site_refinement_flags_adp
_atom_site_refinement_flags_occupancy
_atom_site_disorder_assembly
_atom_site_disorder_group
W1 W 0.14656(7) 0.39800(5) 0.79696(7) 0.0272(3) Uani 1 1 d . . . .
W2 W 0.16221(7) 0.67345(6) 0.78319(6) 0.0264(3) Uani 1 1 d . . . .
W3 W -0.02945(7) 0.47288(5) 0.31458(7) 0.0243(3) Uani 1 1 d . . . .
W4 W 0.35658(7) 0.67011(6) 0.75732(7) 0.0280(3) Uani 1 1 d . . . .
W5 W -0.10408(7) 0.61188(5) 0.42908(7) 0.0253(3) Uani 1 1 d . . . .
W6 W 0.31746(7) 0.38483(6) 0.54215(7) 0.0301(3) Uani 1 1 d . . . .
W7 W 0.43633(7) 0.51838(6) 0.63369(7) 0.0299(3) Uani 1 1 d . . . .
W8 W 0.36276(7) 0.39083(6) 0.76782(7) 0.0309(3) Uani 1 1 d . . . .
W9 W 0.28140(7) 0.54476(6) 0.89463(7) 0.0287(3) Uani 1 1 d . . . .
Si1 Si 0.2325(4) 0.5299(3) 0.6559(4) 0.0190(15) Uani 1 1 d . . . .
Ni1 Ni 0.1065(2) 0.56879(16) 0.48045(19) 0.0241(8) Uani 1 1 d . . . .
Ni2 Ni 0.0416(2) 0.69797(17) 0.5796(2) 0.0270(8) Uani 1 1 d . . . .
Ni3 Ni 0.1766(2) 0.44821(18) 0.3701(2) 0.0294(8) Uani 1 1 d . . . .
Ni4 Ni 0.2846(2) 0.56801(17) 0.4579(2) 0.0274(8) Uani 1 1 d . . . .
Ni5 Ni 0.2187(2) 0.69232(16) 0.5607(2) 0.0246(7) Uani 1 1 d . . . .
Ni6 Ni 0.3994(2) 0.68987(17) 0.5338(2) 0.0285(8) Uani 1 1 d . . . .
O1 O -0.0103(10) 0.5586(8) 0.3943(9) 0.023(4) Uani 1 1 d . . . .
O2 O -0.1159(10) 0.5428(8) 0.5183(9) 0.026(4) Uani 1 1 d . . . .
O3 O 0.2914(10) 0.6797(8) 0.4635(10) 0.027(4) Uani 1 1 d U . . .
O4 O 0.0855(10) 0.5959(9) 0.7656(11) 0.028(4) Uani 1 1 d U . . .
O5 O 0.1954(9) 0.4795(8) 0.8650(10) 0.023(4) Uani 1 1 d U . . .
O6 O -0.0567(9) 0.6847(8) 0.4901(11) 0.028(4) Uani 1 1 d U . . .
O7 O 0.2168(10) 0.5785(9) 0.5634(10) 0.029(4) Uani 1 1 d . . . .
O8 O 0.1540(10) 0.4790(8) 0.6691(10) 0.024(4) Uani 1 1 d . . . .
O9 O 0.1086(9) 0.3455(8) 0.6925(10) 0.022(4) Uani 1 1 d U . . .
O10 O 0.3279(10) 0.6936(9) 0.6426(10) 0.026(4) Uani 1 1 d U . . .
O11 O -0.0461(10) 0.4169(9) 0.4098(10) 0.026(4) Uani 1 1 d U . . .
O12 O 0.0486(9) 0.4542(8) 0.7815(10) 0.022(4) Uani 1 1 d U . . .
O13 O 0.2760(10) 0.4541(8) 0.4643(11) 0.031(4) Uani 1 1 d . . . .
O14 O 0.4161(10) 0.5898(9) 0.7235(10) 0.029(4) Uani 1 1 d U . . .
O15 O 0.3100(10) 0.4735(8) 0.6564(10) 0.028(4) Uani 1 1 d . . . .
O16 O 0.2031(10) 0.6210(8) 0.8932(10) 0.026(4) Uani 1 1 d U . . .
O17 O 0.2507(10) 0.3714(9) 0.7807(12) 0.036(5) Uani 1 1 d U . . .
O18 O 0.3872(10) 0.5790(9) 0.5475(10) 0.030(4) Uani 1 1 d . . . .
O19 O 0.3438(11) 0.4746(9) 0.8475(11) 0.035(5) Uani 1 1 d . . . .
O20 O -0.2127(10) 0.6400(10) 0.4339(11) 0.036(5) Uani 1 1 d . . . .
O21 O 0.2508(9) 0.5862(8) 0.7407(10) 0.024(4) Uani 1 1 d U . . .
O22 O 0.0670(10) 0.4519(9) 0.2962(10) 0.026(4) Uani 1 1 d U . . .
O23 O 0.3588(10) 0.6177(9) 0.8753(10) 0.029(4) Uani 1 1 d U . . .
O24 O 0.5371(10) 0.5337(10) 0.6268(10) 0.035(5) Uani 1 1 d U . . .
O25 O 0.4516(11) 0.4439(9) 0.7343(10) 0.031(4) Uani 1 1 d . . . .
O26 O 0.2656(9) 0.7207(9) 0.7974(10) 0.025(4) Uani 1 1 d U . . .
O27 O 0.1494(10) 0.6972(8) 0.6653(9) 0.023(4) Uani 1 1 d U . . .
O28 O 0.1135(9) 0.6794(8) 0.4818(10) 0.025(4) Uani 1 1 d U . . .
O29 O 0.4104(10) 0.3287(10) 0.8462(11) 0.034(4) Uani 1 1 d U . . .
O30 O 0.1252(10) 0.3361(9) 0.8796(12) 0.037(5) Uani 1 1 d . . . .
O31 O 0.1768(10) 0.5571(9) 0.3801(10) 0.027(4) Uani 1 1 d . . . .
O32 O 0.3521(11) 0.3375(9) 0.6627(11) 0.036(5) Uani 1 1 d U . . .
O33 O 0.4299(12) 0.7314(10) 0.7884(13) 0.052(6) Uani 1 1 d . . . .
O34 O 0.1063(10) 0.7398(9) 0.8310(11) 0.034(4) Uani 1 1 d . . . .
O35 O 0.4220(10) 0.4297(9) 0.5585(11) 0.033(4) Uani 1 1 d . . . .
O36 O 0.3005(12) 0.5302(10) 1.0082(10) 0.041(5) Uani 1 1 d U . . .
O37 O 0.3382(12) 0.3089(9) 0.4785(13) 0.049(6) Uani 1 1 d . . . .
O1W O 0.5075(11) 0.6972(11) 0.6115(10) 0.041(5) Uani 1 1 d U . . .
O2W O -0.0298(11) 0.7172(10) 0.6808(11) 0.041(5) Uani 1 1 d . . . .
O3W O 0.4612(11) 0.6722(10) 0.4234(11) 0.041(5) Uani 1 1 d . . . .
O4W O 0.4095(12) 0.8026(10) 0.5249(11) 0.043(5) Uani 1 1 d . . . .
O5W O 0.2154(11) 0.8071(9) 0.5495(12) 0.040(5) Uani 1 1 d U . . .
O6W O 0.3489(11) 0.5592(11) 0.3503(12) 0.045(5) Uani 1 1 d . . . .
O7W O 0.0432(12) 0.8105(9) 0.5618(13) 0.051(6) Uani 1 1 d . . . .
O8W O 0.1818(12) 0.3345(10) 0.3561(12) 0.046(5) Uani 1 1 d . . . .
O9W O 0.2370(14) 0.4522(11) 0.2573(14) 0.062(7) Uani 1 1 d . . . .
O10W O -0.088(2) 0.3721(16) 0.7679(18) 0.114(11) Uani 1 1 d . . . .
O11W O 0.2211(19) 0.2877(16) 0.190(2) 0.114(11) Uani 1 1 d . . . .
O12W O 0.274(3) 0.871(3) 0.689(3) 0.097(18) Uani 0.5 1 d U P A 1
O12A O 0.405(3) 0.891(2) 0.678(3) 0.062(12) Uani 0.5 1 d U P B 2
O13W O -0.057(2) 0.669(2) 0.872(2) 0.166(15) Uani 1 1 d U . . .
O14W O 0.521(3) 0.530(3) 0.917(4) 0.095(17) Uani 0.5 1 d U P . .
O15W O 0.138(3) 0.493(3) 0.109(4) 0.100(18) Uani 0.5 1 d U P . .
O16W O 0.613(4) 0.650(3) 0.795(3) 0.27(3) Uani 1 1 d . . . .

loop_
_atom_site_aniso_label
_atom_site_aniso_U_11
_atom_site_aniso_U_22
_atom_site_aniso_U_33
_atom_site_aniso_U_23
_atom_site_aniso_U_13
_atom_site_aniso_U_12
W1 0.0373(7) 0.0165(5) 0.0268(6) 0.0029(4) -0.0006(5) -0.0017(5)
W2 0.0383(7) 0.0185(5) 0.0219(5) -0.0029(4) 0.0010(5) 0.0009(5)
W3 0.0332(7) 0.0162(5) 0.0236(5) -0.0005(4) 0.0031(5) 0.0023(5)
W4 0.0363(7) 0.0208(6) 0.0257(6) 0.0000(4) -0.0011(5) -0.0030(5)
W5 0.0345(7) 0.0146(5) 0.0262(6) -0.0020(4) 0.0008(5) 0.0010(5)
W6 0.0367(7) 0.0209(6) 0.0322(6) -0.0015(5) 0.0017(5) 0.0076(5)
W7 0.0332(7) 0.0233(6) 0.0328(6) 0.0032(5) 0.0016(5) 0.0038(5)
W8 0.0361(7) 0.0205(6) 0.0350(6) 0.0060(5) -0.0007(5) 0.0050(5)
W9 0.0403(7) 0.0222(6) 0.0227(6) 0.0018(4) -0.0015(5) -0.0021(5)
Si1 0.023(4) 0.015(3) 0.019(3) 0.003(3) 0.003(3) 0.000(3)
Ni1 0.035(2) 0.0177(17) 0.0188(16) 0.0014(13) 0.0006(14) 0.0029(15)
Ni2 0.035(2) 0.0163(16) 0.0292(18) 0.0010(14) 0.0039(15) 0.0059(15)
Ni3 0.038(2) 0.0205(17) 0.0297(18) -0.0033(14) 0.0028(16) 0.0041(16)
Ni4 0.036(2) 0.0174(17) 0.0292(18) 0.0016(14) 0.0052(16) 0.0051(15)
Ni5 0.033(2) 0.0147(16) 0.0261(17) -0.0013(13) 0.0029(15) 0.0000(14)
Ni6 0.031(2) 0.0223(18) 0.0316(18) 0.0061(14) 0.0025(16) -0.0002(15)
O1 0.044(11) 0.014(8) 0.013(8) 0.001(6) 0.010(8) 0.002(8)
O2 0.043(12) 0.022(9) 0.013(8) 0.000(7) 0.004(8) 0.001(8)
O3 0.031(8) 0.015(7) 0.033(7) 0.006(6) 0.000(6) -0.002(6)
O4 0.028(8) 0.021(7) 0.037(8) -0.004(6) 0.004(6) 0.013(6)
O5 0.023(7) 0.026(7) 0.023(7) -0.003(6) 0.008(6) -0.006(6)
O6 0.024(8) 0.017(7) 0.043(8) -0.006(6) 0.004(6) -0.003(6)
O7 0.040(12) 0.022(9) 0.025(9) -0.004(8) 0.000(8) -0.005(8)
O8 0.026(10) 0.020(9) 0.023(9) 0.011(7) -0.007(7) -0.009(8)
O9 0.023(7) 0.011(7) 0.028(7) 0.002(6) -0.014(6) 0.002(6)
O10 0.028(8) 0.024(7) 0.024(7) 0.011(6) 0.000(6) -0.004(6)
O11 0.032(8) 0.027(7) 0.020(7) 0.002(6) 0.009(6) 0.000(6)
O12 0.030(8) 0.020(7) 0.016(7) 0.012(6) 0.004(6) 0.007(6)
O13 0.038(12) 0.014(9) 0.039(10) 0.000(8) 0.002(9) 0.009(8)
O14 0.029(8) 0.039(8) 0.019(7) 0.010(6) 0.005(6) -0.001(7)
O15 0.040(12) 0.015(9) 0.031(10) -0.011(7) 0.013(8) -0.005(8)
O16 0.036(8) 0.018(7) 0.025(7) -0.012(6) 0.001(6) -0.007(6)
O17 0.036(8) 0.017(7) 0.052(8) 0.008(7) -0.002(7) 0.007(6)
O18 0.048(13) 0.018(9) 0.023(9) -0.006(7) 0.004(8) -0.001(8)
O19 0.043(13) 0.026(10) 0.036(10) 0.013(8) 0.002(9) 0.000(9)
O20 0.024(11) 0.039(11) 0.041(11) 0.005(9) -0.013(8) 0.001(9)
O21 0.028(8) 0.009(6) 0.033(7) -0.004(6) -0.003(6) -0.003(6)
O22 0.028(8) 0.025(7) 0.027(7) 0.009(6) 0.006(6) -0.007(6)
O23 0.036(8) 0.033(8) 0.017(7) -0.013(6) -0.002(6) -0.007(7)
O24 0.035(10) 0.059(11) 0.010(8) -0.006(8) 0.005(7) -0.003(9)
O25 0.049(13) 0.029(10) 0.017(9) 0.001(7) 0.013(8) 0.004(9)
O26 0.023(8) 0.032(8) 0.018(7) -0.003(6) -0.007(6) 0.001(6)
O27 0.037(8) 0.017(7) 0.014(6) -0.003(6) -0.002(6) 0.002(6)
O28 0.024(8) 0.023(7) 0.026(7) 0.006(6) -0.001(6) 0.009(6)
O29 0.021(9) 0.043(10) 0.035(9) 0.008(8) -0.012(7) 0.007(8)
O30 0.037(12) 0.024(10) 0.048(12) 0.009(9) 0.001(9) -0.008(9)
O31 0.032(11) 0.024(10) 0.024(9) 0.009(7) 0.005(8) 0.006(8)
O32 0.047(9) 0.024(7) 0.037(8) -0.003(6) -0.003(7) 0.005(7)
O33 0.060(15) 0.027(11) 0.068(14) 0.005(10) 0.007(11) -0.025(10)
O34 0.034(12) 0.029(10) 0.036(10) -0.004(8) -0.005(8) 0.003(9)
O35 0.017(10) 0.032(11) 0.047(11) -0.003(9) -0.007(8) -0.005(8)
O36 0.061(12) 0.044(11) 0.014(8) 0.010(8) -0.013(8) -0.002(9)
O37 0.055(15) 0.021(11) 0.068(14) -0.019(10) 0.002(11) 0.008(10)
O1W 0.040(11) 0.059(12) 0.022(9) -0.007(8) -0.009(8) -0.006(9)
O2W 0.044(13) 0.050(13) 0.032(10) 0.000(9) 0.021(9) 0.015(10)
O3W 0.058(14) 0.043(12) 0.025(10) 0.017(9) 0.016(9) 0.017(10)
O4W 0.062(15) 0.028(11) 0.034(11) 0.014(9) -0.023(10) -0.005(10)
O5W 0.049(11) 0.016(9) 0.056(11) 0.003(8) 0.014(9) 0.009(8)
O6W 0.038(13) 0.063(14) 0.036(11) 0.004(10) 0.012(9) 0.007(10)
O7W 0.070(16) 0.017(10) 0.062(13) -0.001(9) -0.009(11) -0.002(10)
O8W 0.061(15) 0.037(12) 0.042(12) -0.011(9) 0.012(10) 0.002(10)
O9W 0.085(18) 0.055(14) 0.050(13) -0.030(11) 0.027(12) -0.016(13)
O10W 0.18(3) 0.08(2) 0.07(2) -0.002(16) -0.01(2) 0.02(2)
O11W 0.14(3) 0.08(2) 0.13(2) -0.048(19) 0.05(2) -0.025(19)
O12W 0.12(2) 0.10(2) 0.07(2) -0.015(17) 0.005(18) -0.001(18)
O12A 0.07(2) 0.066(19) 0.054(18) -0.029(15) 0.000(15) 0.000(16)
O13W 0.16(2) 0.19(2) 0.14(2) -0.025(17) 0.044(16) -0.029(17)
O14W 0.09(2) 0.11(2) 0.08(2) 0.030(17) 0.025(17) -0.003(18)
O15W 0.10(2) 0.11(2) 0.09(2) 0.007(18) 0.021(18) -0.005(18)
O16W 0.39(8) 0.30(7) 0.12(4) 0.03(4) 0.07(4) -0.04(6)

loop_
_atom_type_symbol
_atom_type_description
_atom_type_scat_dispersion_real
_atom_type_scat_dispersion_imag
_atom_type_scat_source
O O 0.0106 0.0060 'International Tables Vol C Tables 4.2.6.8 and 6.1.1.4'
H H 0.0000 0.0000 'International Tables Vol C Tables 4.2.6.8 and 6.1.1.4'
Si Si 0.0817 0.0704 'International Tables Vol C Tables 4.2.6.8 and 6.1.1.4'
Ni Ni 0.3393 1.1124 'International Tables Vol C Tables 4.2.6.8 and 6.1.1.4'
W W -0.8490 6.8722 'International Tables Vol C Tables 4.2.6.8 and 6.1.1.4'

loop_
_geom_angle_atom_site_label_1
_geom_angle_atom_site_label_2
_geom_angle_atom_site_label_3
_geom_angle
_geom_angle_site_symmetry_1
_geom_angle_site_symmetry_3
O30 W1 O17 101.5(8) . .
O30 W1 O9 100.6(7) . .
O17 W1 O9 90.0(7) . .
O30 W1 O5 103.4(7) . .
O17 W1 O5 85.1(7) . .
O9 W1 O5 156.0(6) . .
O30 W1 O12 100.6(7) . .
O17 W1 O12 157.9(7) . .
O9 W1 O12 87.7(7) . .
O5 W1 O12 88.2(7) . .
O30 W1 O8 170.2(7) . .
O17 W1 O8 85.6(6) . .
O9 W1 O8 72.3(6) . .
O5 W1 O8 83.9(6) . .
O12 W1 O8 72.8(6) . .
O34 W2 O27 103.0(7) . .
O34 W2 O4 100.2(7) . .
O27 W2 O4 92.0(7) . .
O34 W2 O26 99.9(7) . .
O27 W2 O26 90.6(7) . .
O4 W2 O26 158.5(7) . .
O34 W2 O16 98.5(7) . .
O27 W2 O16 158.4(7) . .
O4 W2 O16 85.8(7) . .
O26 W2 O16 83.9(6) . .
O34 W2 O21 170.7(7) . .
O27 W2 O21 84.7(6) . .
O4 W2 O21 84.6(6) . .
O26 W2 O21 74.5(6) . .
O16 W2 O21 73.7(6) . .
O22 W3 O11 103.6(7) . .
O22 W3 O4 99.6(7) . 3_566
O11 W3 O4 91.0(7) . 3_566
O22 W3 O12 96.6(7) . 3_566
O11 W3 O12 159.8(7) . 3_566
O4 W3 O12 87.2(7) 3_566 3_566
O22 W3 O1 100.2(7) . .
O11 W3 O1 89.8(6) . .
O4 W3 O1 159.4(7) 3_566 .
O12 W3 O1 85.0(6) 3_566 .
O22 W3 O8 170.2(6) . 3_566
O11 W3 O8 84.6(6) . 3_566
O4 W3 O8 85.4(6) 3_566 3_566
O12 W3 O8 75.2(6) 3_566 3_566
O1 W3 O8 74.2(6) . 3_566
O33 W4 O10 102.7(8) . .
O33 W4 O14 100.9(9) . .
O10 W4 O14 91.3(7) . .
O33 W4 O26 100.6(9) . .
O10 W4 O26 92.5(7) . .
O14 W4 O26 156.8(7) . .
O33 W4 O23 97.4(8) . .
O10 W4 O23 159.9(7) . .
O14 W4 O23 84.8(6) . .
O26 W4 O23 83.7(7) . .
O33 W4 O21 169.9(8) . .
O10 W4 O21 86.1(6) . .
O14 W4 O21 83.7(7) . .
O26 W4 O21 73.7(6) . .
O23 W4 O21 73.9(6) . .
O6 W5 O2 102.4(7) . .
O6 W5 O20 99.4(7) . .
O2 W5 O20 88.5(7) . .
O6 W5 O9 98.8(7) . 3_566
O2 W5 O9 158.7(6) . 3_566
O20 W5 O9 89.5(7) . 3_566
O6 W5 O1 100.0(7) . .
O2 W5 O1 90.7(6) . .
O20 W5 O1 160.2(7) . .
O9 W5 O1 84.3(6) 3_566 .
O6 W5 O8 170.8(6) . 3_566
O2 W5 O8 85.1(6) . 3_566
O20 W5 O8 86.1(7) . 3_566
O9 W5 O8 73.7(5) 3_566 3_566
O1 W5 O8 74.2(6) . 3_566
O37 W6 O13 106.7(8) . .
O37 W6 O20 99.4(8) . 3_566
O13 W6 O20 89.1(8) . 3_566
O37 W6 O35 99.7(8) . .
O13 W6 O35 94.1(7) . .
O20 W6 O35 158.8(7) 3_566 .
O37 W6 O32 95.5(8) . .
O13 W6 O32 157.7(7) . .
O20 W6 O32 85.1(7) 3_566 .
O35 W6 O32 84.0(7) . .
O37 W6 O15 166.0(8) . .
O13 W6 O15 86.8(7) . .
O20 W6 O15 84.3(7) 3_566 .
O35 W6 O15 75.1(6) . .
O32 W6 O15 71.2(6) . .
O24 W7 O18 103.4(8) . .
O24 W7 O14 100.6(7) . .
O18 W7 O14 89.1(7) . .
O24 W7 O35 99.1(7) . .
O18 W7 O35 94.2(7) . .
O14 W7 O35 158.7(7) . .
O24 W7 O25 96.1(8) . .
O18 W7 O25 160.4(7) . .
O14 W7 O25 87.1(6) . .
O35 W7 O25 82.8(7) . .
O24 W7 O15 167.7(7) . .
O18 W7 O15 87.9(7) . .
O14 W7 O15 84.2(6) . .
O35 W7 O15 75.0(6) . .
O25 W7 O15 72.7(7) . .
O29 W8 O32 103.1(8) . .
O29 W8 O25 100.7(8) . .
O32 W8 O25 92.7(7) . .
O29 W8 O17 101.3(7) . .
O32 W8 O17 89.2(8) . .
O25 W8 O17 157.0(7) . .
O29 W8 O19 100.6(7) . .
O32 W8 O19 155.8(7) . .
O25 W8 O19 87.4(7) . .
O17 W8 O19 81.8(7) . .
O29 W8 O15 174.6(7) . .
O32 W8 O15 74.7(6) . .
O25 W8 O15 74.7(6) . .
O17 W8 O15 83.7(6) . .
O19 W8 O15 82.1(6) . .
O36 W9 O19 102.7(8) . .
O36 W9 O5 101.0(8) . .
O19 W9 O5 86.2(7) . .
O36 W9 O23 101.6(8) . .
O19 W9 O23 89.6(7) . .
O5 W9 O23 157.4(6) . .
O36 W9 O16 100.2(8) . .
O19 W9 O16 156.9(7) . .
O5 W9 O16 86.5(7) . .
O23 W9 O16 88.8(7) . .
O36 W9 O21 170.6(7) . .
O19 W9 O21 85.5(6) . .
O5 W9 O21 83.9(6) . .
O23 W9 O21 73.6(6) . .
O16 W9 O21 71.9(6) . .
O21 Si1 O7 108.6(8) . .
O21 Si1 O8 110.1(9) . .
O7 Si1 O8 110.3(9) . .
O21 Si1 O15 107.5(9) . .
O7 Si1 O15 112.9(9) . .
O8 Si1 O15 107.4(9) . .
O28 Ni1 O31 94.2(6) . .
O28 Ni1 O2 172.1(7) . 3_566
O31 Ni1 O2 81.4(6) . 3_566
O28 Ni1 O11 84.2(6) . 3_566
O31 Ni1 O11 174.0(7) . 3_566
O2 Ni1 O11 99.5(6) 3_566 3_566
O28 Ni1 O7 82.2(6) . .
O31 Ni1 O7 83.9(7) . .
O2 Ni1 O7 90.8(6) 3_566 .
O11 Ni1 O7 90.2(6) 3_566 .
O28 Ni1 O1 97.8(6) . .
O31 Ni1 O1 96.6(6) . .
O2 Ni1 O1 89.2(6) 3_566 .
O11 Ni1 O1 89.3(6) 3_566 .
O7 Ni1 O1 179.5(6) . .
O6 Ni2 O28 90.9(6) . .
O6 Ni2 O7W 93.1(7) . .
O28 Ni2 O7W 93.1(7) . .
O6 Ni2 O2W 90.2(7) . .
O28 Ni2 O2W 178.9(7) . .
O7W Ni2 O2W 86.8(8) . .
O6 Ni2 O11 87.2(6) . 3_566
O28 Ni2 O11 82.5(6) . 3_566
O7W Ni2 O11 175.6(7) . 3_566
O2W Ni2 O11 97.6(7) . 3_566
O6 Ni2 O27 171.7(6) . .
O28 Ni2 O27 83.8(6) . .
O7W Ni2 O27 93.5(7) . .
O2W Ni2 O27 95.1(7) . .
O11 Ni2 O27 85.7(6) 3_566 .
O31 Ni3 O22 90.1(7) . .
O31 Ni3 O2 81.8(6) . 3_566
O22 Ni3 O2 86.3(6) . 3_566
O31 Ni3 O9W 91.7(7) . .
O22 Ni3 O9W 93.2(8) . .
O2 Ni3 O9W 173.4(7) 3_566 .
O31 Ni3 O13 84.4(7) . .
O22 Ni3 O13 168.8(7) . .
O2 Ni3 O13 83.3(7) 3_566 .
O9W Ni3 O13 96.8(8) . .
O31 Ni3 O8W 176.9(7) . .
O22 Ni3 O8W 91.3(7) . .
O2 Ni3 O8W 101.0(7) 3_566 .
O9W Ni3 O8W 85.5(8) . .
O13 Ni3 O8W 94.6(7) . .
O3 Ni4 O6W 94.5(7) . .
O3 Ni4 O31 99.3(6) . .
O6W Ni4 O31 93.4(7) . .
O3 Ni4 O7 84.8(6) . .
O6W Ni4 O7 178.0(7) . .
O31 Ni4 O7 84.9(6) . .
O3 Ni4 O13 174.8(6) . .
O6W Ni4 O13 90.2(7) . .
O31 Ni4 O13 82.4(7) . .
O7 Ni4 O13 90.5(7) . .
O3 Ni4 O18 80.7(6) . .
O6W Ni4 O18 92.2(7) . .
O31 Ni4 O18 174.3(6) . .
O7 Ni4 O18 89.5(7) . .
O13 Ni4 O18 97.1(7) . .
O3 Ni5 O28 97.4(6) . .
O3 Ni5 O27 175.0(6) . .
O28 Ni5 O27 85.0(6) . .
O3 Ni5 O7 85.0(6) . .
O28 Ni5 O7 83.1(6) . .
O27 Ni5 O7 91.0(6) . .
O3 Ni5 O5W 93.9(6) . .
O28 Ni5 O5W 93.1(7) . .
O27 Ni5 O5W 90.3(6) . .
O7 Ni5 O5W 175.9(7) . .
O3 Ni5 O10 81.8(6) . .
O28 Ni5 O10 174.0(6) . .
O27 Ni5 O10 95.3(6) . .
O7 Ni5 O10 90.9(6) . .
O5W Ni5 O10 92.8(7) . .
O3 Ni6 O18 82.3(7) . .
O3 Ni6 O1W 176.8(7) . .
O18 Ni6 O1W 95.7(7) . .
O3 Ni6 O4W 97.7(7) . .
O18 Ni6 O4W 177.5(7) . .
O1W Ni6 O4W 84.1(7) . .
O3 Ni6 O3W 94.4(7) . .
O18 Ni6 O3W 89.6(7) . .
O1W Ni6 O3W 88.1(7) . .
O4W Ni6 O3W 92.9(8) . .
O3 Ni6 O10 81.1(6) . .
O18 Ni6 O10 83.3(6) . .
O1W Ni6 O10 96.2(6) . .
O4W Ni6 O10 94.3(7) . .
O3W Ni6 O10 172.0(7) . .
W3 O1 W5 117.8(8) . .
W3 O1 Ni1 119.3(7) . .
W5 O1 Ni1 119.2(7) . .
W5 O2 Ni1 131.7(8) . 3_566
W5 O2 Ni3 129.2(8) . 3_566
Ni1 O2 Ni3 96.7(6) 3_566 3_566
Ni6 O3 Ni5 101.6(7) . .
Ni6 O3 Ni4 99.0(7) . .
Ni5 O3 Ni4 96.2(6) . .
W3 O4 W2 148.2(9) 3_566 .
W9 O5 W1 151.4(9) . .
W5 O6 Ni2 136.7(9) . .
Si1 O7 Ni4 123.1(10) . .
Si1 O7 Ni5 123.6(9) . .
Ni4 O7 Ni5 93.8(7) . .
Si1 O7 Ni1 119.8(9) . .
Ni4 O7 Ni1 94.0(6) . .
Ni5 O7 Ni1 95.0(7) . .
Si1 O8 W5 124.6(9) . 3_566
Si1 O8 W3 123.7(8) . 3_566
W5 O8 W3 93.7(6) 3_566 3_566
Si1 O8 W1 123.2(8) . .
W5 O8 W1 91.2(5) 3_566 .
W3 O8 W1 91.1(5) 3_566 .
W1 O9 W5 122.8(8) . 3_566
W4 O10 Ni5 133.4(8) . .
W4 O10 Ni6 127.7(9) . .
Ni5 O10 Ni6 95.1(6) . .
W3 O11 Ni1 134.5(9) . 3_566
W3 O11 Ni2 128.0(8) . 3_566
Ni1 O11 Ni2 94.8(6) 3_566 3_566
W1 O12 W3 120.9(7) . 3_566
W6 O13 Ni3 129.2(9) . .
W6 O13 Ni4 134.5(9) . .
Ni3 O13 Ni4 94.4(7) . .
W4 O14 W7 148.8(9) . .
Si1 O15 W7 121.0(8) . .
Si1 O15 W8 129.4(8) . .
W7 O15 W8 92.6(6) . .
Si1 O15 W6 121.5(9) . .
W7 O15 W6 90.6(5) . .
W8 O15 W6 91.8(5) . .
W9 O16 W2 122.7(8) . .
W1 O17 W8 154.5(10) . .
W7 O18 Ni6 128.7(9) . .
W7 O18 Ni4 132.8(9) . .
Ni6 O18 Ni4 96.7(7) . .
W9 O19 W8 154.0(11) . .
W6 O20 W5 149.5(10) 3_566 .
Si1 O21 W2 124.8(9) . .
Si1 O21 W4 124.5(9) . .
W2 O21 W4 91.9(5) . .
Si1 O21 W9 123.1(8) . .
W2 O21 W9 91.6(5) . .
W4 O21 W9 91.2(5) . .
W3 O22 Ni3 137.2(9) . .
W9 O23 W4 121.2(8) . .
W8 O25 W7 119.8(9) . .
W2 O26 W4 119.4(8) . .
W2 O27 Ni5 135.7(9) . .
W2 O27 Ni2 126.7(8) . .
Ni5 O27 Ni2 93.7(6) . .
Ni1 O28 Ni2 97.7(7) . .
Ni1 O28 Ni5 99.7(7) . .
Ni2 O28 Ni5 96.7(6) . .
Ni3 O31 Ni1 99.4(7) . .
Ni3 O31 Ni4 97.6(7) . .
Ni1 O31 Ni4 97.2(7) . .
W8 O32 W6 122.0(9) . .
W6 O35 W7 118.1(9) . .

loop_
_geom_bond_atom_site_label_1
_geom_bond_atom_site_label_2
_geom_bond_distance
_geom_bond_site_symmetry_2
W1 O30 1.742(16) .
W1 O17 1.868(17) .
W1 O9 1.885(15) .
W1 O5 1.933(15) .
W1 O12 1.939(15) .
W1 O8 2.431(14) .
W2 O34 1.736(17) .
W2 O27 1.809(14) .
W2 O4 1.915(17) .
W2 O26 1.938(16) .
W2 O16 1.963(16) .
W2 O21 2.319(15) .
W3 O22 1.726(16) .
W3 O11 1.801(15) .
W3 O4 1.912(17) 3_566
W3 O12 1.959(14) 3_566
W3 O1 1.969(15) .
W3 O8 2.317(16) 3_566
W4 O33 1.694(18) .
W4 O10 1.785(14) .
W4 O14 1.874(17) .
W4 O26 1.944(16) .
W4 O23 2.005(16) .
W4 O21 2.345(15) .
W5 O6 1.752(15) .
W5 O2 1.862(15) .
W5 O20 1.916(17) .
W5 O9 1.974(15) 3_566
W5 O1 1.976(16) .
W5 O8 2.311(15) 3_566
W6 O37 1.735(17) .
W6 O13 1.806(16) .
W6 O20 1.900(17) 3_566
W6 O35 1.937(16) .
W6 O32 2.028(17) .
W6 O15 2.366(14) .
W7 O24 1.741(17) .
W7 O18 1.827(16) .
W7 O14 1.929(17) .
W7 O35 1.968(17) .
W7 O25 2.023(16) .
W7 O15 2.346(16) .
W8 O29 1.760(16) .
W8 O32 1.842(16) .
W8 O25 1.899(17) .
W8 O17 1.958(18) .
W8 O19 1.984(17) .
W8 O15 2.349(17) .
W9 O36 1.718(15) .
W9 O19 1.845(18) .
W9 O5 1.892(15) .
W9 O23 1.908(17) .
W9 O16 1.915(16) .
W9 O21 2.427(16) .
Si1 O21 1.634(16) .
Si1 O7 1.641(17) .
Si1 O8 1.648(16) .
Si1 O15 1.664(17) .
Ni1 O28 2.015(16) .
Ni1 O31 2.030(16) .
Ni1 O2 2.036(15) 3_566
Ni1 O11 2.045(15) 3_566
Ni1 O7 2.131(17) .
Ni1 O1 2.244(17) .
Ni2 O6 2.030(17) .
Ni2 O28 2.034(15) .
Ni2 O7W 2.064(18) .
Ni2 O2W 2.070(16) .
Ni2 O11 2.097(16) 3_566
Ni2 O27 2.111(16) .
Ni3 O31 1.987(16) .
Ni3 O22 2.052(17) .
Ni3 O2 2.062(15) 3_566
Ni3 O9W 2.071(19) .
Ni3 O13 2.074(18) .
Ni3 O8W 2.081(19) .
Ni4 O3 2.036(15) .
Ni4 O6W 2.048(17) .
Ni4 O31 2.062(17) .
Ni4 O7 2.062(16) .
Ni4 O13 2.081(16) .
Ni4 O18 2.083(17) .
Ni5 O3 2.020(16) .
Ni5 O28 2.038(16) .
Ni5 O27 2.060(15) .
Ni5 O7 2.071(16) .
Ni5 O5W 2.096(17) .
Ni5 O10 2.101(16) .
Ni6 O3 2.014(16) .
Ni6 O18 2.040(16) .
Ni6 O1W 2.060(18) .
Ni6 O4W 2.063(18) .
Ni6 O3W 2.076(16) .
Ni6 O10 2.136(15) .
O2 Ni1 2.036(15) 3_566
O2 Ni3 2.062(15) 3_566
O4 W3 1.912(17) 3_566
O8 W5 2.311(15) 3_566
O8 W3 2.317(16) 3_566
O9 W5 1.974(15) 3_566
O11 Ni1 2.045(15) 3_566
O11 Ni2 2.097(16) 3_566
O12 W3 1.959(14) 3_566
O20 W6 1.900(17) 3_566
